data_2225840
loop_
_publ_author_name
'Gan, Quanying'
'Yang, Liping'
'Guo, Peng'
'Yang, Jin'
'Duan, Zhongyu'

_publ_section_title
;
 2,5,11,14-Tetraoxa-8-azadispiro[13.4.0]nonadeca-15,17,19-triene
;
_journal_coeditor_code FK2017
_journal_issue 5
_journal_name_full 'Acta Crystallographica Section E'
_journal_page_first o1128
_journal_paper_doi 10.1107/S1600536810013929
_journal_volume 66
_journal_year 2010
_chemical_formula_iupac 'C14 H21 N O4'
_chemical_formula_moiety 'C14 H21 N O4'
_chemical_formula_sum 'C14 H21 N O4'
_chemical_formula_weight 267.32
_chemical_name_systematic
;
2,5,11,14-Tetraoxa-8-azadispiro[13.4.0]nonadeca-15,17,19-triene
;
_space_group_IT_number 4
_symmetry_cell_setting monoclinic
_symmetry_space_group_name_Hall 'P 2yb'
_symmetry_space_group_name_H-M 'P 1 21 1'
_atom_sites_solution_hydrogens geom
_atom_sites_solution_primary direct
_atom_sites_solution_secondary difmap
_audit_creation_method SHELXL-97
_cell_angle_alpha 90.00
_cell_angle_beta 105.417(11)
_cell_angle_gamma 90.00
_cell_formula_units_Z 4
_cell_length_a 10.771(7)
_cell_length_b 8.662(5)
_cell_length_c 15.961(10)
_cell_measurement_reflns_used 936
_cell_measurement_temperature 294(2)
_cell_measurement_theta_max 22.37
_cell_measurement_theta_min 2.64
_cell_volume 1435.6(15)
_computing_cell_refinement 'SAINT (Bruker, 2001)'
_computing_data_collection 'SMART (Bruker, 2001)'
_computing_data_reduction 'SAINT (Bruker, 2001)'
_computing_molecular_graphics 'SHELXTL (Sheldrick, 2008)'
_computing_publication_material 'SHELXTL (Sheldrick, 2008) and local programs'
_computing_structure_refinement 'SHELXTL (Sheldrick, 2008)'
_computing_structure_solution 'SHELXTL (Sheldrick, 2008)'
_diffrn_ambient_temperature 294(2)
_diffrn_measured_fraction_theta_full 0.999
_diffrn_measured_fraction_theta_max 0.999
_diffrn_measurement_device_type 'Bruker SMART APEX CCD area-detector'
_diffrn_measurement_method '\f and \w scans'
_diffrn_radiation_monochromator graphite
_diffrn_radiation_source 'fine-focus sealed tube'
_diffrn_radiation_type MoK\a
_diffrn_radiation_wavelength 0.71073
_diffrn_reflns_av_R_equivalents 0.0433
_diffrn_reflns_av_sigmaI/netI 0.0531
_diffrn_reflns_limit_h_max 9
_diffrn_reflns_limit_h_min -12
_diffrn_reflns_limit_k_max 10
_diffrn_reflns_limit_k_min -9
_diffrn_reflns_limit_l_max 18
_diffrn_reflns_limit_l_min -18
_diffrn_reflns_number 7411
_diffrn_reflns_theta_full 24.99
_diffrn_reflns_theta_max 24.99
_diffrn_reflns_theta_min 1.32
_diffrn_standards_number 0
_exptl_absorpt_coefficient_mu 0.090
_exptl_absorpt_correction_T_max 0.987
_exptl_absorpt_correction_T_min 0.951
_exptl_absorpt_correction_type multi-scan
_exptl_absorpt_process_details '(SADABS; Sheldrick, 2004)'
_exptl_crystal_colour colourless
_exptl_crystal_density_diffrn 1.237
_exptl_crystal_density_method 'not measured'
_exptl_crystal_description block
_exptl_crystal_F_000 576
_exptl_crystal_size_max 0.20
_exptl_crystal_size_mid 0.16
_exptl_crystal_size_min 0.14
_refine_diff_density_max 0.427
_refine_diff_density_min -0.195
_refine_ls_extinction_method none
_refine_ls_goodness_of_fit_ref 1.052
_refine_ls_hydrogen_treatment constr
_refine_ls_matrix_type full
_refine_ls_number_parameters 343
_refine_ls_number_reflns 2717
_refine_ls_number_restraints 1
_refine_ls_restrained_S_all 1.051
_refine_ls_R_factor_all 0.0979
_refine_ls_R_factor_gt 0.0649
_refine_ls_shift/su_max 0.000
_refine_ls_shift/su_mean 0.000
_refine_ls_structure_factor_coef Fsqd
_refine_ls_weighting_details 'calc w=1/[\s^2^(Fo^2^)+(0.1029P)^2^+0.0778P] where P=(Fo^2^+2Fc^2^)/3'
_refine_ls_weighting_scheme calc
_refine_ls_wR_factor_gt 0.1494
_refine_ls_wR_factor_ref 0.1750
_reflns_number_gt 1848
_reflns_number_total 2717
_reflns_threshold_expression I>2\s(I)
_cod_data_source_file fk2017.cif
_cod_data_source_block I
_cod_depositor_comments
;
The following automatic conversions were performed:
'_symmetry_cell_setting' value 'Monoclinic' changed to 'monoclinic'
according to '/home/saulius/struct/CIF-dictionaries/cif_core.dic'
dictionary named 'cif_core.dic' version 2.4.1 from 2010-06-29.

Automatic conversion script
Id: cif_fix_enum 1527 2010-12-29 10:47:43Z saulius 
;
_cod_original_sg_symbol_H-M 'P 21'
_cod_database_code 2225840
_cod_database_fobs_code 2225840

loop_
_symmetry_equiv_pos_as_xyz
'x, y, z'
'-x, y+1/2, -z'

loop_
_atom_site_type_symbol
_atom_site_label
_atom_site_fract_x
_atom_site_fract_y
_atom_site_fract_z
_atom_site_U_iso_or_equiv
_atom_site_adp_type
_atom_site_calc_flag
_atom_site_refinement_flags
_atom_site_occupancy
_atom_site_disorder_assembly
_atom_site_disorder_group
N N1 0.3503(4) 0.5129(6) 0.1371(3) 0.0573(12) Uani d . 1 . .
H H1 0.4359 0.5187 0.1535 0.069 Uiso d R 1 . .
N N2 0.7083(4) 0.0166(6) 0.5069(3) 0.0595(13) Uani d . 1 . .
H H2A 0.7519 0.0117 0.4668 0.071 Uiso d R 1 . .
O O1 0.7230(3) 0.4836(4) 0.2096(2) 0.0488(9) Uani d . 1 . .
O O2 0.6683(4) 0.6169(4) 0.0602(2) 0.0579(10) Uani d . 1 . .
O O3 0.4078(4) 0.5783(5) -0.0279(2) 0.0585(11) Uani d . 1 . .
O O4 0.5273(4) 0.3439(5) 0.2723(3) 0.0604(11) Uani d . 1 . .
O O5 0.9938(3) 0.1199(4) 0.3925(2) 0.0545(10) Uani d . 1 . .
O O6 0.8056(3) -0.0162(4) 0.2862(2) 0.0479(9) Uani d . 1 . .
O O7 0.6115(4) -0.1540(5) 0.3498(3) 0.0637(11) Uani d . 1 . .
O O8 0.9812(4) 0.0834(5) 0.5652(3) 0.0596(11) Uani d . 1 . .
C C1 0.8137(5) 0.4670(6) 0.1632(3) 0.0488(13) Uani d . 1 . .
C C2 0.9266(5) 0.3848(7) 0.1912(4) 0.0650(18) Uani d . 1 . .
H H2 0.9467 0.3381 0.2457 0.078 Uiso calc R 1 . .
C C3 1.0097(6) 0.3708(11) 0.1397(6) 0.091(3) Uani d . 1 . .
H H3 1.0850 0.3136 0.1586 0.109 Uiso calc R 1 . .
C C4 0.9809(6) 0.4413(12) 0.0610(6) 0.091(3) Uani d . 1 . .
H H4 1.0376 0.4315 0.0265 0.109 Uiso calc R 1 . .
C C5 0.8682(6) 0.5286(8) 0.0300(4) 0.0700(18) Uani d . 1 . .
H H5 0.8513 0.5778 -0.0236 0.084 Uiso calc R 1 . .
C C6 0.7824(5) 0.5399(6) 0.0812(3) 0.0480(13) Uani d . 1 . .
C C7 0.6160(6) 0.6595(8) -0.0305(4) 0.0656(17) Uani d . 1 . .
H H7A 0.6173 0.5720 -0.0681 0.079 Uiso calc R 1 . .
H H7B 0.6656 0.7429 -0.0462 0.079 Uiso calc R 1 . .
C C8 0.4788(6) 0.7108(7) -0.0382(4) 0.0621(17) Uani d . 1 . .
H H8A 0.4770 0.7864 0.0063 0.075 Uiso calc R 1 . .
H H8B 0.4420 0.7573 -0.0947 0.075 Uiso calc R 1 . .
C C9 0.2861(5) 0.6140(8) -0.0110(4) 0.0655(17) Uani d . 1 . .
H H9A 0.2277 0.5281 -0.0299 0.079 Uiso calc R 1 . .
H H9B 0.2492 0.7037 -0.0450 0.079 Uiso calc R 1 . .
C C10 0.2971(6) 0.6457(8) 0.0824(4) 0.0623(16) Uani d . 1 . .
H H10A 0.3523 0.7346 0.1009 0.075 Uiso calc R 1 . .
H H10B 0.2127 0.6701 0.0896 0.075 Uiso calc R 1 . .
C C11 0.3550(6) 0.5332(8) 0.2280(4) 0.0634(16) Uani d . 1 . .
H H11A 0.2695 0.5575 0.2333 0.076 Uiso calc R 1 . .
H H11B 0.4113 0.6190 0.2516 0.076 Uiso calc R 1 . .
C C12 0.4036(6) 0.3892(8) 0.2795(4) 0.0719(18) Uani d . 1 . .
H H12A 0.4080 0.4073 0.3401 0.086 Uiso calc R 1 . .
H H12B 0.3431 0.3058 0.2590 0.086 Uiso calc R 1 . .
C C13 0.6295(6) 0.4306(8) 0.3246(4) 0.0628(16) Uani d . 1 . .
H H13A 0.6468 0.3978 0.3848 0.075 Uiso calc R 1 . .
H H13B 0.6074 0.5394 0.3214 0.075 Uiso calc R 1 . .
C C14 0.7460(6) 0.4043(7) 0.2915(4) 0.0636(17) Uani d . 1 . .
H H14A 0.8225 0.4449 0.3323 0.076 Uiso calc R 1 . .
H H14B 0.7583 0.2949 0.2838 0.076 Uiso calc R 1 . .
C C15 1.0249(5) 0.0476(6) 0.3258(3) 0.0465(13) Uani d . 1 . .
C C16 1.1469(6) 0.0433(9) 0.3128(5) 0.0717(18) Uani d . 1 . .
H H16 1.2155 0.0918 0.3517 0.086 Uiso calc R 1 . .
C C17 1.1656(7) -0.0350(12) 0.2405(5) 0.093(3) Uani d . 1 . .
H H17 1.2469 -0.0365 0.2306 0.111 Uiso calc R 1 . .
C C18 1.0679(9) -0.1073(10) 0.1856(5) 0.092(3) Uani d . 1 . .
H H18 1.0827 -0.1593 0.1383 0.111 Uiso calc R 1 . .
C C19 0.9450(6) -0.1071(8) 0.1971(4) 0.0664(18) Uani d . 1 . .
H H19 0.8787 -0.1600 0.1586 0.080 Uiso calc R 1 . .
C C20 0.9218(5) -0.0267(6) 0.2672(3) 0.0490(13) Uani d . 1 . .
C C21 0.6986(6) -0.0989(7) 0.2322(4) 0.0611(17) Uani d . 1 . .
H H21A 0.7184 -0.2081 0.2316 0.073 Uiso calc R 1 . .
H H21B 0.6784 -0.0604 0.1730 0.073 Uiso calc R 1 . .
C C22 0.5881(5) -0.0732(8) 0.2704(4) 0.0624(16) Uani d . 1 . .
H H22A 0.5787 0.0362 0.2803 0.075 Uiso calc R 1 . .
H H22B 0.5090 -0.1099 0.2307 0.075 Uiso calc R 1 . .
C C23 0.5317(6) -0.1077(9) 0.4040(5) 0.0733(19) Uani d . 1 . .
H H23A 0.5265 -0.1918 0.4430 0.088 Uiso calc R 1 . .
H H23B 0.4454 -0.0881 0.3677 0.088 Uiso calc R 1 . .
C C24 0.5793(5) 0.0330(9) 0.4564(4) 0.0691(18) Uani d . 1 . .
H H24A 0.5735 0.1207 0.4178 0.083 Uiso calc R 1 . .
H H24B 0.5247 0.0537 0.4946 0.083 Uiso calc R 1 . .
C C25 0.7610(6) 0.1461(8) 0.5623(4) 0.0652(17) Uani d . 1 . .
H H25A 0.7063 0.1674 0.6004 0.078 Uiso calc R 1 . .
H H25B 0.7604 0.2366 0.5265 0.078 Uiso calc R 1 . .
C C26 0.8935(6) 0.1184(9) 0.6157(4) 0.0680(17) Uani d . 1 . .
H H26A 0.9238 0.2094 0.6505 0.082 Uiso calc R 1 . .
H H26B 0.8928 0.0333 0.6551 0.082 Uiso calc R 1 . .
C C27 1.0351(6) 0.2157(7) 0.5353(4) 0.0598(16) Uani d . 1 . .
H H27A 1.0986 0.2630 0.5831 0.072 Uiso calc R 1 . .
H H27B 0.9681 0.2909 0.5120 0.072 Uiso calc R 1 . .
C C28 1.0969(5) 0.1666(8) 0.4664(4) 0.0623(16) Uani d . 1 . .
H H28A 1.1451 0.2515 0.4507 0.075 Uiso calc R 1 . .
H H28B 1.1554 0.0812 0.4867 0.075 Uiso calc R 1 . .

loop_
_atom_site_aniso_label
_atom_site_aniso_U_11
_atom_site_aniso_U_22
_atom_site_aniso_U_33
_atom_site_aniso_U_12
_atom_site_aniso_U_13
_atom_site_aniso_U_23
N1 0.058(3) 0.052(3) 0.059(3) 0.006(2) 0.011(2) -0.004(2)
N2 0.057(3) 0.057(3) 0.061(3) -0.001(2) 0.010(2) -0.009(3)
O1 0.055(2) 0.043(2) 0.043(2) 0.0067(17) 0.0039(16) 0.0097(17)
O2 0.072(2) 0.055(2) 0.045(2) 0.010(2) 0.0130(18) 0.0087(19)
O3 0.074(2) 0.045(2) 0.052(2) 0.000(2) 0.0089(19) -0.0005(18)
O4 0.065(2) 0.049(2) 0.064(3) -0.002(2) 0.012(2) 0.004(2)
O5 0.050(2) 0.054(2) 0.055(2) -0.0023(18) 0.0058(17) -0.011(2)
O6 0.0511(19) 0.043(2) 0.045(2) -0.0020(17) 0.0036(16) -0.0105(17)
O7 0.071(2) 0.057(2) 0.059(3) -0.011(2) 0.010(2) -0.004(2)
O8 0.068(2) 0.053(2) 0.055(2) -0.003(2) 0.0108(19) -0.0064(19)
C1 0.049(3) 0.041(3) 0.052(3) -0.006(2) 0.005(2) -0.011(3)
C2 0.041(3) 0.063(4) 0.080(5) 0.004(3) -0.004(3) 0.000(3)
C3 0.048(4) 0.105(6) 0.109(7) 0.000(4) 0.003(4) -0.029(5)
C4 0.050(4) 0.122(7) 0.105(6) -0.017(4) 0.029(4) -0.043(6)
C5 0.081(4) 0.067(4) 0.069(4) -0.010(4) 0.032(3) -0.010(4)
C6 0.051(3) 0.038(3) 0.053(3) -0.010(3) 0.011(3) -0.006(3)
C7 0.080(4) 0.058(4) 0.055(3) -0.016(3) 0.011(3) 0.013(3)
C8 0.072(4) 0.047(3) 0.058(4) 0.001(3) 0.001(3) 0.016(3)
C9 0.063(4) 0.061(4) 0.064(4) 0.014(3) 0.004(3) 0.003(3)
C10 0.065(3) 0.054(4) 0.064(4) 0.011(3) 0.008(3) -0.009(3)
C11 0.061(3) 0.070(4) 0.062(4) 0.002(3) 0.020(3) -0.011(3)
C12 0.083(4) 0.074(5) 0.064(4) -0.019(4) 0.029(3) -0.004(4)
C13 0.080(4) 0.060(4) 0.043(3) -0.005(3) 0.006(3) 0.008(3)
C14 0.078(4) 0.046(3) 0.050(3) -0.010(3) -0.014(3) 0.011(3)
C15 0.050(3) 0.043(3) 0.048(3) 0.007(2) 0.015(2) 0.008(3)
C16 0.057(3) 0.079(5) 0.084(5) 0.008(3) 0.026(3) 0.011(4)
C17 0.069(4) 0.140(8) 0.076(5) 0.039(5) 0.031(4) 0.041(5)
C18 0.119(6) 0.105(7) 0.067(5) 0.056(6) 0.050(5) 0.020(5)
C19 0.084(4) 0.065(4) 0.050(4) 0.019(4) 0.018(3) -0.003(3)
C20 0.064(3) 0.041(3) 0.040(3) 0.015(3) 0.010(2) 0.007(2)
C21 0.082(4) 0.044(3) 0.042(3) -0.016(3) -0.010(3) -0.003(3)
C22 0.047(3) 0.064(4) 0.064(4) -0.011(3) -0.007(3) -0.007(3)
C23 0.054(3) 0.081(5) 0.086(5) -0.014(3) 0.021(3) 0.007(4)
C24 0.058(4) 0.081(5) 0.068(4) 0.016(3) 0.017(3) -0.006(4)
C25 0.075(4) 0.065(4) 0.058(4) 0.012(3) 0.021(3) -0.006(3)
C26 0.081(4) 0.073(4) 0.050(3) -0.002(4) 0.017(3) -0.010(3)
C27 0.069(4) 0.048(4) 0.056(4) -0.015(3) 0.005(3) -0.019(3)
C28 0.046(3) 0.062(4) 0.071(4) -0.020(3) 0.000(3) -0.010(3)

loop_
_atom_type_symbol
_atom_type_description
_atom_type_scat_dispersion_real
_atom_type_scat_dispersion_imag
_atom_type_scat_source
C C 0.0033 0.0000 'International Tables Vol C Tables 4.2.6.8 and 6.1.1.4'
H H 0.0000 0.0000 'International Tables Vol C Tables 4.2.6.8 and 6.1.1.4'
N N 0.0061 0.0000 'International Tables Vol C Tables 4.2.6.8 and 6.1.1.4'
O O 0.0106 0.0000 'International Tables Vol C Tables 4.2.6.8 and 6.1.1.4'

loop_
_geom_angle_atom_site_label_1
_geom_angle_atom_site_label_2
_geom_angle_atom_site_label_3
_geom_angle_site_symmetry_1
_geom_angle_site_symmetry_3
_geom_angle
_geom_angle_publ_flag
C11 N1 C10 . . 113.9(5) ?
C11 N1 H1 . . 86.5 ?
C10 N1 H1 . . 110.0 ?
C24 N2 C25 . . 115.8(5) ?
C24 N2 H2A . . 102.8 ?
C25 N2 H2A . . 106.3 ?
C1 O1 C14 . . 117.5(4) ?
C6 O2 C7 . . 117.0(4) ?
C8 O3 C9 . . 113.3(5) ?
C13 O4 C12 . . 114.0(5) ?
C15 O5 C28 . . 118.4(4) ?
C20 O6 C21 . . 118.0(4) ?
C22 O7 C23 . . 114.3(5) ?
C27 O8 C26 . . 114.1(5) ?
C2 C1 O1 . . 124.7(5) ?
C2 C1 C6 . . 120.3(5) ?
O1 C1 C6 . . 115.0(4) ?
C3 C2 C1 . . 120.7(7) ?
C3 C2 H2 . . 119.6 ?
C1 C2 H2 . . 119.6 ?
C4 C3 C2 . . 119.3(7) ?
C4 C3 H3 . . 120.3 ?
C2 C3 H3 . . 120.3 ?
C3 C4 C5 . . 122.2(7) ?
C3 C4 H4 . . 118.9 ?
C5 C4 H4 . . 118.9 ?
C6 C5 C4 . . 118.6(7) ?
C6 C5 H5 . . 120.7 ?
C4 C5 H5 . . 120.7 ?
O2 C6 C5 . . 126.1(5) ?
O2 C6 C1 . . 115.1(4) ?
C5 C6 C1 . . 118.8(5) ?
O2 C7 C8 . . 105.5(5) ?
O2 C7 H7A . . 110.6 ?
C8 C7 H7A . . 110.6 ?
O2 C7 H7B . . 110.6 ?
C8 C7 H7B . . 110.6 ?
H7A C7 H7B . . 108.8 ?
O3 C8 C7 . . 107.3(5) ?
O3 C8 H8A . . 110.2 ?
C7 C8 H8A . . 110.2 ?
O3 C8 H8B . . 110.2 ?
C7 C8 H8B . . 110.2 ?
H8A C8 H8B . . 108.5 ?
O3 C9 C10 . . 113.1(5) ?
O3 C9 H9A . . 109.0 ?
C10 C9 H9A . . 109.0 ?
O3 C9 H9B . . 109.0 ?
C10 C9 H9B . . 109.0 ?
H9A C9 H9B . . 107.8 ?
N1 C10 C9 . . 111.5(5) ?
N1 C10 H10A . . 109.3 ?
C9 C10 H10A . . 109.3 ?
N1 C10 H10B . . 109.3 ?
C9 C10 H10B . . 109.3 ?
H10A C10 H10B . . 108.0 ?
N1 C11 C12 . . 111.1(5) ?
N1 C11 H11A . . 109.4 ?
C12 C11 H11A . . 109.4 ?
N1 C11 H11B . . 109.4 ?
C12 C11 H11B . . 109.4 ?
H11A C11 H11B . . 108.0 ?
O4 C12 C11 . . 112.4(5) ?
O4 C12 H12A . . 109.1 ?
C11 C12 H12A . . 109.1 ?
O4 C12 H12B . . 109.1 ?
C11 C12 H12B . . 109.1 ?
H12A C12 H12B . . 107.8 ?
O4 C13 C14 . . 107.7(5) ?
O4 C13 H13A . . 110.2 ?
C14 C13 H13A . . 110.2 ?
O4 C13 H13B . . 110.2 ?
C14 C13 H13B . . 110.2 ?
H13A C13 H13B . . 108.5 ?
O1 C14 C13 . . 106.8(4) ?
O1 C14 H14A . . 110.4 ?
C13 C14 H14A . . 110.4 ?
O1 C14 H14B . . 110.4 ?
C13 C14 H14B . . 110.4 ?
H14A C14 H14B . . 108.6 ?
O5 C15 C16 . . 125.0(5) ?
O5 C15 C20 . . 114.8(4) ?
C16 C15 C20 . . 120.1(6) ?
C15 C16 C17 . . 119.2(7) ?
C15 C16 H16 . . 120.4 ?
C17 C16 H16 . . 120.4 ?
C18 C17 C16 . . 120.5(6) ?
C18 C17 H17 . . 119.7 ?
C16 C17 H17 . . 119.7 ?
C17 C18 C19 . . 121.9(7) ?
C17 C18 H18 . . 119.0 ?
C19 C18 H18 . . 119.0 ?
C18 C19 C20 . . 119.2(7) ?
C18 C19 H19 . . 120.4 ?
C20 C19 H19 . . 120.4 ?
O6 C20 C19 . . 125.5(5) ?
O6 C20 C15 . . 115.5(4) ?
C19 C20 C15 . . 119.0(5) ?
O6 C21 C22 . . 106.3(5) ?
O6 C21 H21A . . 110.5 ?
C22 C21 H21A . . 110.5 ?
O6 C21 H21B . . 110.5 ?
C22 C21 H21B . . 110.5 ?
H21A C21 H21B . . 108.7 ?
O7 C22 C21 . . 108.8(5) ?
O7 C22 H22A . . 109.9 ?
C21 C22 H22A . . 109.9 ?
O7 C22 H22B . . 109.9 ?
C21 C22 H22B . . 109.9 ?
H22A C22 H22B . . 108.3 ?
O7 C23 C24 . . 113.4(5) ?
O7 C23 H23A . . 108.9 ?
C24 C23 H23A . . 108.9 ?
O7 C23 H23B . . 108.9 ?
C24 C23 H23B . . 108.9 ?
H23A C23 H23B . . 107.7 ?
N2 C24 C23 . . 112.1(5) ?
N2 C24 H24A . . 109.2 ?
C23 C24 H24A . . 109.2 ?
N2 C24 H24B . . 109.2 ?
C23 C24 H24B . . 109.2 ?
H24A C24 H24B . . 107.9 ?
N2 C25 C26 . . 112.9(5) ?
N2 C25 H25A . . 109.0 ?
C26 C25 H25A . . 109.0 ?
N2 C25 H25B . . 109.0 ?
C26 C25 H25B . . 109.0 ?
H25A C25 H25B . . 107.8 ?
O8 C26 C25 . . 113.1(5) ?
O8 C26 H26A . . 109.0 ?
C25 C26 H26A . . 109.0 ?
O8 C26 H26B . . 109.0 ?
C25 C26 H26B . . 109.0 ?
H26A C26 H26B . . 107.8 ?
O8 C27 C28 . . 108.7(5) ?
O8 C27 H27A . . 110.0 ?
C28 C27 H27A . . 110.0 ?
O8 C27 H27B . . 110.0 ?
C28 C27 H27B . . 110.0 ?
H27A C27 H27B . . 108.3 ?
O5 C28 C27 . . 106.5(4) ?
O5 C28 H28A . . 110.4 ?
C27 C28 H28A . . 110.4 ?
O5 C28 H28B . . 110.4 ?
C27 C28 H28B . . 110.4 ?
H28A C28 H28B . . 108.6 ?

loop_
_geom_bond_atom_site_label_1
_geom_bond_atom_site_label_2
_geom_bond_site_symmetry_2
_geom_bond_distance
_geom_bond_publ_flag
N1 C11 . 1.450(7) ?
N1 C10 . 1.465(8) ?
N1 H1 . 0.8900 ?
N2 C24 . 1.416(7) ?
N2 C25 . 1.448(8) ?
N2 H2A . 0.8900 ?
O1 C1 . 1.382(6) ?
O1 C14 . 1.439(7) ?
O2 C6 . 1.360(6) ?
O2 C7 . 1.454(7) ?
O3 C8 . 1.413(7) ?
O3 C9 . 1.440(7) ?
O4 C13 . 1.409(7) ?
O4 C12 . 1.422(8) ?
O5 C15 . 1.352(6) ?
O5 C28 . 1.446(6) ?
O6 C20 . 1.367(6) ?
O6 C21 . 1.434(6) ?
O7 C22 . 1.410(7) ?
O7 C23 . 1.429(8) ?
O8 C27 . 1.423(8) ?
O8 C26 . 1.428(7) ?
C1 C2 . 1.377(8) ?
C1 C6 . 1.412(8) ?
C2 C3 . 1.372(10) ?
C2 H2 . 0.9300 ?
C3 C4 . 1.357(11) ?
C3 H3 . 0.9300 ?
C4 C5 . 1.403(10) ?
C4 H4 . 0.9300 ?
C5 C6 . 1.390(8) ?
C5 H5 . 0.9300 ?
C7 C8 . 1.516(9) ?
C7 H7A . 0.9700 ?
C7 H7B . 0.9700 ?
C8 H8A . 0.9700 ?
C8 H8B . 0.9700 ?
C9 C10 . 1.489(9) ?
C9 H9A . 0.9700 ?
C9 H9B . 0.9700 ?
C10 H10A . 0.9700 ?
C10 H10B . 0.9700 ?
C11 C12 . 1.508(10) ?
C11 H11A . 0.9700 ?
C11 H11B . 0.9700 ?
C12 H12A . 0.9700 ?
C12 H12B . 0.9700 ?
C13 C14 . 1.503(9) ?
C13 H13A . 0.9700 ?
C13 H13B . 0.9700 ?
C14 H14A . 0.9700 ?
C14 H14B . 0.9700 ?
C15 C16 . 1.384(8) ?
C15 C20 . 1.403(7) ?
C16 C17 . 1.398(11) ?
C16 H16 . 0.9300 ?
C17 C18 . 1.333(11) ?
C17 H17 . 0.9300 ?
C18 C19 . 1.383(10) ?
C18 H18 . 0.9300 ?
C19 C20 . 1.395(8) ?
C19 H19 . 0.9300 ?
C21 C22 . 1.492(9) ?
C21 H21A . 0.9700 ?
C21 H21B . 0.9700 ?
C22 H22A . 0.9700 ?
C22 H22B . 0.9700 ?
C23 C24 . 1.490(10) ?
C23 H23A . 0.9700 ?
C23 H23B . 0.9700 ?
C24 H24A . 0.9700 ?
C24 H24B . 0.9700 ?
C25 C26 . 1.474(8) ?
C25 H25A . 0.9700 ?
C25 H25B . 0.9700 ?
C26 H26A . 0.9700 ?
C26 H26B . 0.9700 ?
C27 C28 . 1.490(8) ?
C27 H27A . 0.9700 ?
C27 H27B . 0.9700 ?
C28 H28A . 0.9700 ?
C28 H28B . 0.9700 ?

loop_
_geom_hbond_atom_site_label_D
_geom_hbond_atom_site_label_H
_geom_hbond_atom_site_label_A
_geom_hbond_site_symmetry_A
_geom_hbond_distance_DH
_geom_hbond_distance_HA
_geom_hbond_distance_DA
_geom_hbond_angle_DHA
_geom_hbond_publ_flag
C21 H21B O3 2_645 0.97 2.56 3.511(2) 168 yes
C26 H26A Cg1 . 0.97 2.69 3.646(2) 168 yes

loop_
_geom_torsion_atom_site_label_1
_geom_torsion_atom_site_label_2
_geom_torsion_atom_site_label_3
_geom_torsion_atom_site_label_4
_geom_torsion_site_symmetry_1
_geom_torsion_site_symmetry_2
_geom_torsion_site_symmetry_3
_geom_torsion_site_symmetry_4
_geom_torsion
_geom_torsion_publ_flag
C14 O1 C1 C2 . . . . -2.5(7) ?
C14 O1 C1 C6 . . . . 176.5(4) ?
O1 C1 C2 C3 . . . . 178.2(6) ?
C6 C1 C2 C3 . . . . -0.7(9) ?
C1 C2 C3 C4 . . . . 1.1(11) ?
C2 C3 C4 C5 . . . . -0.1(12) ?
C3 C4 C5 C6 . . . . -1.4(11) ?
C7 O2 C6 C5 . . . . 15.7(8) ?
C7 O2 C6 C1 . . . . -164.7(5) ?
C4 C5 C6 O2 . . . . -178.6(6) ?
C4 C5 C6 C1 . . . . 1.8(8) ?
C2 C1 C6 O2 . . . . 179.6(5) ?
O1 C1 C6 O2 . . . . 0.6(6) ?
C2 C1 C6 C5 . . . . -0.8(7) ?
O1 C1 C6 C5 . . . . -179.8(5) ?
C6 O2 C7 C8 . . . . 168.2(5) ?
C9 O3 C8 C7 . . . . 164.6(4) ?
O2 C7 C8 O3 . . . . -69.4(6) ?
C8 O3 C9 C10 . . . . -83.9(7) ?
C11 N1 C10 C9 . . . . -176.0(5) ?
O3 C9 C10 N1 . . . . -59.7(7) ?
C10 N1 C11 C12 . . . . 176.8(5) ?
C13 O4 C12 C11 . . . . 78.4(6) ?
N1 C11 C12 O4 . . . . 57.2(7) ?
C12 O4 C13 C14 . . . . -163.3(5) ?
C1 O1 C14 C13 . . . . -175.5(5) ?
O4 C13 C14 O1 . . . . 71.4(6) ?
C28 O5 C15 C16 . . . . -14.8(8) ?
C28 O5 C15 C20 . . . . 165.2(5) ?
O5 C15 C16 C17 . . . . -179.5(6) ?
C20 C15 C16 C17 . . . . 0.4(9) ?
C15 C16 C17 C18 . . . . -1.4(11) ?
C16 C17 C18 C19 . . . . 0.6(13) ?
C17 C18 C19 C20 . . . . 1.2(11) ?
C21 O6 C20 C19 . . . . 2.5(8) ?
C21 O6 C20 C15 . . . . -175.7(4) ?
C18 C19 C20 O6 . . . . 179.8(6) ?
C18 C19 C20 C15 . . . . -2.1(9) ?
O5 C15 C20 O6 . . . . -0.4(6) ?
C16 C15 C20 O6 . . . . 179.6(5) ?
O5 C15 C20 C19 . . . . -178.7(5) ?
C16 C15 C20 C19 . . . . 1.3(8) ?
C20 O6 C21 C22 . . . . 177.2(5) ?
C23 O7 C22 C21 . . . . 164.3(5) ?
O6 C21 C22 O7 . . . . -70.3(6) ?
C22 O7 C23 C24 . . . . -82.3(6) ?
C25 N2 C24 C23 . . . . -177.9(5) ?
O7 C23 C24 N2 . . . . -54.7(8) ?
C24 N2 C25 C26 . . . . 177.5(5) ?
C27 O8 C26 C25 . . . . 85.5(7) ?
N2 C25 C26 O8 . . . . 57.8(8) ?
C26 O8 C27 C28 . . . . -165.8(4) ?
C15 O5 C28 C27 . . . . -169.9(5) ?
O8 C27 C28 O5 . . . . 68.3(6) ?
